data_2007742
loop_
_publ_author_name
'Olszak, Tomasz A.'

_publ_section_title
;
 X-ray Structure Investigations of Potential \b-Blockers. III
;
_journal_issue 10
_journal_name_full 'Acta Crystallographica Section C'
_journal_page_first 1456
_journal_page_last 1459
_journal_paper_doi 10.1107/S0108270198005459
_journal_volume 54
_journal_year 1998
_chemical_formula_moiety 'C16 H18 N O3+ , Cl-'
_chemical_formula_sum 'C16 H18 Cl N O3'
_chemical_formula_weight 307.76
_chemical_name_common
;
6,7-dihydroxy-1-(2-methoxyphenyl)-1,2,3,4-tetrahydroisoquinoline
hydrochloride
;
_chemical_name_systematic
;
6,7-dihydroxy-1-(2-methoxyphenyl)-1,2,3,4-tetrahydroisoquinolinium
chloride
;
_space_group_IT_number 14
_symmetry_cell_setting monoclinic
_symmetry_space_group_name_Hall '-P 2yab'
_symmetry_space_group_name_H-M 'P 1 21/a 1'
_cell_angle_alpha 90.00
_cell_angle_beta 94.600(10)
_cell_angle_gamma 90.00
_cell_formula_units_Z 4
_cell_length_a 7.846(2)
_cell_length_b 19.956(4)
_cell_length_c 9.7510(10)
_cell_measurement_reflns_used 25
_cell_measurement_temperature 293(2)
_cell_measurement_theta_max 31.19
_cell_measurement_theta_min 23.23
_cell_volume 1521.8(5)
_computing_cell_refinement 'MSC/AFC Diffractometer Control Software'
_computing_data_collection
;
MSC/AFC Diffractometer Control Software (Molecular Structure Corporation,
1989a)
;
_computing_data_reduction
;
TEXSAN (Molecular Structure Corporation, 1989b)
;
_computing_molecular_graphics 'ORTEX (McArdle, 1995)'
_computing_publication_material 'PARST (Nardelli, 1983a)'
_computing_structure_refinement 'SHELXL97 (Sheldrick, 1997)'
_computing_structure_solution 'SHELXS97 (Sheldrick, 1997)'
_diffrn_ambient_temperature 293(2)
_diffrn_measured_fraction_theta_full 0.788
_diffrn_measured_fraction_theta_max 0.788
_diffrn_measurement_device_type 'Rigaku AFC-5S'
_diffrn_measurement_method '\w scan '
_diffrn_radiation_monochromator graphite
_diffrn_radiation_source 'fine-focus sealed tube'
_diffrn_radiation_type CuK\a
_diffrn_radiation_wavelength 1.54178
_diffrn_reflns_av_R_equivalents 0.025
_diffrn_reflns_av_sigmaI/netI 0.108
_diffrn_reflns_limit_h_max 6
_diffrn_reflns_limit_h_min 0
_diffrn_reflns_limit_k_max 22
_diffrn_reflns_limit_k_min 0
_diffrn_reflns_limit_l_max 10
_diffrn_reflns_limit_l_min -10
_diffrn_reflns_number 2025
_diffrn_reflns_theta_full 60.06
_diffrn_reflns_theta_max 60.06
_diffrn_reflns_theta_min 4.55
_diffrn_standards_decay_% <2
_diffrn_standards_interval_count 100
_diffrn_standards_number 3
_exptl_absorpt_coefficient_mu 2.306
_exptl_absorpt_correction_T_max 0.794
_exptl_absorpt_correction_T_min 0.575
_exptl_absorpt_correction_type
;
empirical \y-scan correction (North et al., 1968)
;
_exptl_crystal_colour colourless
_exptl_crystal_density_diffrn 1.343
_exptl_crystal_density_method 'not measured'
_exptl_crystal_description Prism
_exptl_crystal_F_000 648
_exptl_crystal_size_max 0.2
_exptl_crystal_size_mid 0.15
_exptl_crystal_size_min 0.1
_refine_diff_density_max 0.140
_refine_diff_density_min -0.157
_refine_ls_extinction_coef 0.0043(2)
_refine_ls_extinction_method SHELXL97
_refine_ls_goodness_of_fit_ref 0.751
_refine_ls_hydrogen_treatment 'H-atom treatment: see below'
_refine_ls_matrix_type full
_refine_ls_number_parameters 193
_refine_ls_number_reflns 1840
_refine_ls_number_restraints 0
_refine_ls_restrained_S_all 0.751
_refine_ls_R_factor_all 0.076
_refine_ls_R_factor_gt 0.033
_refine_ls_shift/su_max 0.093
_refine_ls_shift/su_mean 0.023
_refine_ls_structure_factor_coef Fsqd
_refine_ls_weighting_details 'w = 1/[\s^2^(Fo^2^)+(0.0178P)^2^] where P=(Fo^2^+2Fc^2^)/3'
_refine_ls_weighting_scheme calc
_refine_ls_wR_factor_ref 0.062
_reflns_number_gt 1012
_reflns_number_total 1840
_reflns_threshold_expression I>2\s(I)
_cod_data_source_file na1324.cif
_cod_data_source_block II
_cod_depositor_comments
;
The following automatic conversions were performed:

'_refine_ls_weighting_scheme' value 'calc w =
1/[\s^2^(Fo^2^)+(0.0178P)^2^] where P=(Fo^2^+2Fc^2^)/3' was changed
to 'calc'. New tag '_refine_ls_weighting_details' was created. The
value of the new tag was set to 'w = 1/[\s^2^(Fo^2^)+(0.0178P)^2^]
where P=(Fo^2^+2Fc^2^)/3'.

Automatic conversion script
Id: cif_fix_values 3143 2015-03-26 13:38:13Z robertas 
;
_cod_original_sg_symbol_Hall ' -P 2yab '
_cod_original_sg_symbol_H-M 'P 21/a'
_cod_database_code 2007742
_cod_database_fobs_code 2007742

loop_
_symmetry_equiv_pos_as_xyz
'x, y, z'
'-x+1/2, y+1/2, -z'
'-x, -y, -z'
'x-1/2, -y-1/2, z'

loop_
_atom_site_label
_atom_site_fract_x
_atom_site_fract_y
_atom_site_fract_z
_atom_site_U_iso_or_equiv
_atom_site_adp_type
_atom_site_calc_flag
_atom_site_refinement_flags
_atom_site_occupancy
_atom_site_disorder_assembly
_atom_site_disorder_group
_atom_site_type_symbol
Cl 0.25241(10) 0.17904(4) 0.13610(9) 0.0662(3) Uani d . 1 . . Cl
N1 -0.1558(3) 0.17303(10) 0.1545(2) 0.0404(7) Uani d . 1 . . N
H101 -0.1582 0.2177 0.1666 0.052 Uiso calc R 1 . . H
H102 -0.0483 0.1590 0.1777 0.052 Uiso calc R 1 . . H
C1 -0.2735(4) 0.14079(13) 0.2493(3) 0.0359(8) Uani d . 1 . . C
H11 -0.3827 0.1649 0.2391 0.047 Uiso calc R 1 . . H
C2 -0.2004(4) 0.15784(13) 0.0060(3) 0.0484(9) Uani d . 1 . . C
H21 -0.1277 0.1835 -0.0505 0.063 Uiso calc R 1 . . H
H22 -0.3183 0.1701 -0.0193 0.063 Uiso calc R 1 . . H
C3 -0.1757(4) 0.08432(13) -0.0175(3) 0.0490(9) Uani d . 1 . . C
H31 -0.0544 0.0743 -0.0106 0.064 Uiso calc R 1 . . H
H32 -0.2219 0.0729 -0.1098 0.064 Uiso calc R 1 . . H
C8 -0.2625(4) 0.04183(14) 0.0855(3) 0.0358(8) Uani d . 1 . . C
C4 -0.2932(4) -0.02555(14) 0.0573(3) 0.0424(9) Uani d . 1 . . C
H4 -0.2620 -0.0437 -0.0249 0.055 Uiso calc R 1 . . H
C5 -0.3687(4) -0.06570(14) 0.1490(3) 0.0420(9) Uani d . 1 . . C
C6 -0.4207(4) -0.03788(15) 0.2694(3) 0.0413(9) Uani d . 1 . . C
C7 -0.3900(4) 0.02820(14) 0.2992(3) 0.0392(8) Uani d . 1 . . C
H7 -0.4241 0.0463 0.3805 0.051 Uiso calc R 1 . . H
C9 -0.3083(4) 0.06843(13) 0.2086(3) 0.0338(8) Uani d . 1 . . C
O5 -0.3994(2) -0.13314(9) 0.13152(19) 0.0612(7) Uani d . 1 . . O
H500 -0.3542 -0.1464 0.0636 0.080 Uiso calc R 1 . . H
O6 -0.5030(2) -0.07641(10) 0.3617(2) 0.0614(7) Uani d . 1 . . O
H600 -0.5070 -0.1155 0.3354 0.080 Uiso calc R 1 . . H
C11 -0.1974(4) 0.15129(14) 0.3953(3) 0.0357(8) Uani d . 1 . . C
C12 -0.0469(5) 0.11905(14) 0.4407(3) 0.0413(9) Uani d . 1 . . C
C13 0.0273(4) 0.12859(16) 0.5727(3) 0.0552(10) Uani d . 1 . . C
H13 0.1267 0.1058 0.6028 0.072 Uiso calc R 1 . . H
C14 -0.0473(5) 0.17207(19) 0.6587(3) 0.0698(12) Uani d . 1 . . C
H14 0.0028 0.1789 0.7473 0.091 Uiso calc R 1 . . H
C15 -0.1949(5) 0.20567(17) 0.6164(4) 0.0707(12) Uani d . 1 . . C
H15 -0.2445 0.2351 0.6756 0.092 Uiso calc R 1 . . H
C16 -0.2691(4) 0.19519(14) 0.4839(4) 0.0533(10) Uani d . 1 . . C
H16 -0.3686 0.2181 0.4545 0.069 Uiso calc R 1 . . H
O12 0.0187(3) 0.07809(10) 0.34659(19) 0.0499(6) Uani d . 1 . . O
C17 0.1795(4) 0.04578(16) 0.3822(3) 0.0728(12) Uani d . 1 . . C
H171 0.2655 0.0791 0.4049 0.095 Uiso calc R 1 . . H
H172 0.2112 0.0197 0.3056 0.095 Uiso calc R 1 . . H
H173 0.1694 0.0170 0.4600 0.095 Uiso calc R 1 . . H

loop_
_atom_site_aniso_label
_atom_site_aniso_U_11
_atom_site_aniso_U_22
_atom_site_aniso_U_33
_atom_site_aniso_U_12
_atom_site_aniso_U_13
_atom_site_aniso_U_23
Cl 0.0572(7) 0.0444(5) 0.0993(8) -0.0073(5) 0.0202(5) -0.0160(5)
N1 0.0399(18) 0.0367(14) 0.0442(17) 0.0004(14) 0.0017(14) 0.0022(13)
C1 0.026(2) 0.0419(19) 0.0410(19) 0.0051(16) 0.0063(17) 0.0089(16)
C2 0.058(3) 0.055(2) 0.0308(18) -0.0024(19) -0.0028(18) 0.0068(16)
C3 0.057(3) 0.050(2) 0.041(2) -0.0068(18) 0.0069(19) -0.0014(17)
C8 0.029(2) 0.0349(17) 0.043(2) 0.0014(16) 0.0019(18) 0.0022(16)
C4 0.040(2) 0.050(2) 0.0382(19) 0.0016(18) 0.0027(18) -0.0024(17)
C5 0.037(2) 0.0349(19) 0.053(2) -0.0022(17) -0.007(2) -0.0009(17)
C6 0.031(2) 0.047(2) 0.045(2) -0.0045(18) 0.0006(19) 0.0090(18)
C7 0.035(2) 0.0447(19) 0.0377(19) 0.0001(17) 0.0000(17) -0.0006(17)
C9 0.030(2) 0.0330(18) 0.0376(19) 0.0045(16) -0.0025(17) 0.0001(16)
O5 0.0716(18) 0.0432(13) 0.0693(16) -0.0108(12) 0.0075(14) -0.0038(12)
O6 0.0686(18) 0.0553(14) 0.0615(15) -0.0213(13) 0.0118(13) 0.0058(12)
C11 0.032(2) 0.0380(17) 0.038(2) 0.0017(17) 0.0055(18) -0.0008(16)
C12 0.038(3) 0.047(2) 0.040(2) -0.0029(19) 0.009(2) -0.0026(17)
C13 0.049(3) 0.077(3) 0.038(2) 0.000(2) -0.003(2) 0.001(2)
C14 0.078(4) 0.093(3) 0.038(2) -0.013(3) 0.005(2) -0.005(2)
C15 0.085(4) 0.079(3) 0.051(3) -0.001(3) 0.025(3) -0.020(2)
C16 0.049(3) 0.053(2) 0.060(3) 0.0050(19) 0.015(2) -0.0029(19)
O12 0.0332(16) 0.0654(14) 0.0500(15) 0.0162(12) -0.0040(12) -0.0032(12)
C17 0.056(3) 0.093(3) 0.069(3) 0.031(2) -0.002(2) -0.001(2)

loop_
_atom_type_symbol
_atom_type_description
_atom_type_scat_dispersion_real
_atom_type_scat_dispersion_imag
_atom_type_scat_source
C C 0.0181 0.0091 'International Tables Vol C Tables 4.2.6.8 and 6.1.1.4'
H H 0.0000 0.0000 'International Tables Vol C Tables 4.2.6.8 and 6.1.1.4'
N N 0.0311 0.0180 'International Tables Vol C Tables 4.2.6.8 and 6.1.1.4'
O O 0.0492 0.0322 'International Tables Vol C Tables 4.2.6.8 and 6.1.1.4'
Cl Cl 0.3639 0.7018 'International Tables Vol C Tables 4.2.6.8 and 6.1.1.4'

loop_
_geom_angle_atom_site_label_1
_geom_angle_atom_site_label_2
_geom_angle_atom_site_label_3
_geom_angle
_geom_angle_publ_flag
C2 N1 C1 113.7(2) yes
C2 N1 H101 108.8 no
C1 N1 H101 108.8 no
C2 N1 H102 108.8 no
C1 N1 H102 108.8 no
H101 N1 H102 107.7 no
N1 C1 C11 107.7(2) yes
N1 C1 C9 110.7(2) yes
C11 C1 C9 115.3(2) yes
N1 C1 H11 107.6 no
C11 C1 H11 107.6 no
C9 C1 H11 107.6 no
N1 C2 C3 108.9(2) yes
N1 C2 H21 109.9 no
C3 C2 H21 109.9 no
N1 C2 H22 109.9 no
C3 C2 H22 109.9 no
H21 C2 H22 108.3 no
C2 C3 C8 112.1(2) yes
C2 C3 H31 109.2 no
C8 C3 H31 109.2 no
C2 C3 H32 109.2 no
C8 C3 H32 109.2 no
H31 C3 H32 107.9 no
C9 C8 C4 119.3(3) yes
C9 C8 C3 121.4(3) yes
C4 C8 C3 119.4(3) yes
C5 C4 C8 120.9(3) no
C5 C4 H4 119.5 no
C8 C4 H4 119.5 no
C4 C5 O5 124.9(3) no
C4 C5 C6 119.3(3) no
O5 C5 C6 115.8(3) no
C7 C6 O6 118.8(3) no
C7 C6 C5 120.4(3) no
O6 C6 C5 120.8(3) no
C6 C7 C9 120.3(3) no
C6 C7 H7 119.8 no
C9 C7 H7 119.8 no
C8 C9 C7 119.6(2) yes
C8 C9 C1 122.5(3) yes
C7 C9 C1 117.8(3) yes
C5 O5 H500 109.5 no
C6 O6 H600 109.5 no
C16 C11 C12 118.3(3) no
C16 C11 C1 121.7(3) no
C12 C11 C1 119.9(3) no
O12 C12 C13 123.8(3) no
O12 C12 C11 115.0(3) no
C13 C12 C11 121.2(3) no
C14 C13 C12 119.2(3) no
C14 C13 H13 120.4 no
C12 C13 H13 120.4 no
C13 C14 C15 121.1(4) no
C13 C14 H14 119.4 no
C15 C14 H14 119.4 no
C14 C15 C16 119.1(3) no
C14 C15 H15 120.4 no
C16 C15 H15 120.4 no
C11 C16 C15 121.0(3) no
C11 C16 H16 119.5 no
C15 C16 H16 119.5 no
C12 O12 C17 118.7(3) no
O12 C17 H171 109.5 no
O12 C17 H172 109.5 no
H171 C17 H172 109.5 no
O12 C17 H173 109.5 no
H171 C17 H173 109.5 no
H172 C17 H173 109.5 no

loop_
_geom_bond_atom_site_label_1
_geom_bond_atom_site_label_2
_geom_bond_site_symmetry_2
_geom_bond_distance
_geom_bond_publ_flag
N1 C2 . 1.493(3) yes
N1 C1 . 1.503(3) yes
N1 H101 . 0.9000 no
N1 H102 . 0.9000 no
C1 C11 . 1.514(3) yes
C1 C9 . 1.517(3) yes
C1 H11 . 0.9800 no
C2 C3 . 1.500(3) yes
C2 H21 . 0.9700 no
C2 H22 . 0.9700 no
C3 C8 . 1.517(3) yes
C3 H31 . 0.9700 no
C3 H32 . 0.9700 no
C8 C9 . 1.386(3) yes
C8 C4 . 1.390(3) no
C4 C5 . 1.370(3) no
C4 H4 . 0.9300 no
C5 O5 . 1.375(3) no
C5 C6 . 1.389(4) no
C6 C7 . 1.367(4) no
C6 O6 . 1.382(3) no
C7 C9 . 1.388(3) no
C7 H7 . 0.9300 no
O5 H500 . 0.8200 no
O6 H600 . 0.8200 no
C11 C16 . 1.382(4) no
C11 C12 . 1.386(4) no
C12 O12 . 1.361(3) no
C12 C13 . 1.382(3) no
C13 C14 . 1.370(4) no
C13 H13 . 0.9300 no
C14 C15 . 1.372(4) no
C14 H14 . 0.9300 no
C15 C16 . 1.389(4) no
C15 H15 . 0.9300 no
C16 H16 . 0.9300 no
O12 C17 . 1.434(3) no
C17 H171 . 0.9600 no
C17 H172 . 0.9600 no
C17 H173 . 0.9600 no

loop_
_geom_hbond_atom_site_label_D
_geom_hbond_atom_site_label_H
_geom_hbond_atom_site_label_A
_geom_hbond_site_symmetry_A
_geom_hbond_distance_DH
_geom_hbond_distance_HA
_geom_hbond_distance_DA
_geom_hbond_angle_DHA
_geom_hbond_publ_flag
N1 H102 Cl 1_555 0.90 2.46 3.224(2) 143 yes
N1 H102 O12 1_555 0.90 2.34 2.926(3) 123 yes
O6 H600 O5 1_555 0.82 2.25 2.697(3) 115 yes
N1 H101 Cl 4_565 0.90 2.19 3.041(2) 158 yes
O5 H500 Cl 3_555 0.82 2.26 3.076(2) 174 yes

loop_
_geom_torsion_atom_site_label_1
_geom_torsion_atom_site_label_2
_geom_torsion_atom_site_label_3
_geom_torsion_atom_site_label_4
_geom_torsion
_geom_torsion_publ_flag
C1 N1 C2 C3 -65.3(3) no
C1 N1 C2 H21 174 no
C1 N1 C2 H22 55 no
C2 N1 C1 H11 -72 no
C2 N1 C1 C11 171.2(2) no
C2 N1 C1 C9 44.4(3) no
H101 N1 C1 H11 48 no
H101 N1 C1 C11 -66 no
H101 N1 C1 C9 166 no
H102 N1 C1 H11 166 no
H102 N1 C1 C11 50 no
H102 N1 C1 C9 -76 no
H101 N1 C2 H22 -65 no
H101 N1 C2 H21 53 no
H101 N1 C2 C3 173 no
H102 N1 C2 H22 177 no
H102 N1 C2 H21 -63 no
H102 N1 C2 C3 56 no
N1 C1 C11 C12 -68.3(3) no
N1 C1 C11 C16 108.3(3) no
N1 C1 C9 C8 -11.3(4) no
N1 C1 C9 C7 169.0(2) no
C9 C1 C11 C12 55.8(4) no
C9 C1 C11 C16 -127.6(3) no
H11 C1 C9 C8 106 no
C11 C1 C9 C8 -133.8(3) no
H11 C1 C9 C7 -73 no
C11 C1 C9 C7 46.5(3) no
H11 C1 C11 C16 -6 no
H11 C1 C11 C12 176 no
N1 C2 C3 C8 49.7(3) no
N1 C2 C3 H31 -70 no
N1 C2 C3 H32 171 no
H21 C2 C3 H32 -68 no
H21 C2 C3 H31 49 no
H21 C2 C3 C8 170 no
H22 C2 C3 H32 50 no
H22 C2 C3 H31 168 no
H22 C2 C3 C8 -70 no
C2 C3 C8 C4 162.4(3) no
C2 C3 C8 C9 -19.0(4) no
H31 C3 C8 C9 102 no
H31 C3 C8 C4 -75 no
H32 C3 C8 C9 -139 no
H32 C3 C8 C4 41 no
C3 C8 C9 C1 -.7(4) no
C4 C8 C9 C1 177.8(3) no
C3 C8 C9 C7 178.9(3) no
C3 C8 C4 C5 178.9(3) no
C3 C8 C4 H4 0 no
C4 C8 C9 C7 -2.5(4) no
C9 C8 C4 H4 -179 no
C9 C8 C4 C5 .4(4) no
C8 C4 C5 C6 2.4(4) no
C8 C4 C5 O5 -178.0(3) no
H4 C4 C5 O5 2 no
H4 C4 C5 C6 -177 no
C4 C5 O5 H500 8 no
C4 C5 C6 C7 -3.0(4) no
C4 C5 C6 O6 177.6(3) no
C6 C5 O5 H500 -172 no
O5 C5 C6 O6 -2.0(4) no
O5 C5 C6 C7 177.4(3) no
C5 C6 O6 H600 4 no
C5 C6 C7 C9 .8(4) no
C5 C6 C7 H7 -178 no
C7 C6 O6 H600 -175 no
O6 C6 C7 H7 0 no
O6 C6 C7 C9 -179.8(3) no
C6 C7 C9 C8 2.0(4) no
C6 C7 C9 C1 -178.3(3) no
H7 C7 C9 C8 -177 no
H7 C7 C9 C1 2 no
C1 C11 C16 H16 2.0(10) no
C1 C11 C16 C15 -178.1(3) no
C1 C11 C12 C13 178.8(3) no
C1 C11 C12 O12 -1.5(4) no
C12 C11 C16 H16 179 no
C12 C11 C16 C15 -1.5(5) no
C16 C11 C12 O12 -178.2(3) no
C16 C11 C12 C13 2.1(5) no
C11 C12 O12 C17 176.4(3) no
C11 C12 C13 C14 -1.7(5) no
C11 C12 C13 H13 178 no
C13 C12 O12 C17 -3.9(4) no
O12 C12 C13 H13 .0(10) no
O12 C12 C13 C14 178.7(3) no
C12 C13 C14 C15 .6(5) no
C12 C13 C14 H14 -178 no
H13 C13 C14 H14 1.0(10) no
H13 C13 C14 C15 -178 no
C13 C14 C15 C16 .0(6) no
C13 C14 C15 H15 180 no
H14 C14 C15 H15 .0(10) no
H14 C14 C15 C16 180 no
C14 C15 C16 C11 .5(5) no
C14 C15 C16 H16 -179 no
H15 C15 C16 C11 -179 no
H15 C15 C16 H16 .0(10) no
C12 O12 C17 H171 -57 no
C12 O12 C17 H172 -177 no
C12 O12 C17 H173 62 no

loop_
_cod_related_entry_id
_cod_related_entry_database
_cod_related_entry_code
1 ChemSpider 17981277
